data_7205170
loop_
_publ_author_name
'Jana, Poulami'
'Maity, Sibaprasad'
'Haldar, Debasish'

_publ_section_title
;
 Insights into self-assembling nanoporous peptide and in situ reducing
 agent
;
_journal_issue 3
_journal_name_full CrystEngComm
_journal_page_first 973
_journal_paper_doi 10.1039/c0ce00143k
_journal_volume 13
_journal_year 2011
_chemical_formula_sum 'C24 H37 N3 O7'
_chemical_formula_weight 479.57
_chemical_name_common Tyr-Aib-Val
_chemical_name_systematic
;
Tyr-Aib-Val
;
_space_group_IT_number 19
_symmetry_cell_setting orthorhombic
_symmetry_space_group_name_Hall 'P 2ac 2ab'
_symmetry_space_group_name_H-M 'P 21 21 21'
_atom_sites_solution_hydrogens geom
_atom_sites_solution_primary direct
_atom_sites_solution_secondary difmap
_audit_creation_method SHELXL-97
_cell_angle_alpha 90.00
_cell_angle_beta 90.00
_cell_angle_gamma 90.00
_cell_formula_units_Z 4
_cell_length_a 10.840(10)
_cell_length_b 14.535(13)
_cell_length_c 18.079(16)
_cell_measurement_reflns_used 6166
_cell_measurement_temperature 296(2)
_cell_measurement_theta_max 26.1
_cell_measurement_theta_min 2.2
_cell_volume 2849(4)
_computing_cell_refinement 'Bruker APEX-2'
_computing_data_collection 'Bruker APEX-2'
_computing_data_reduction 'Bruker SHELXTL'
_computing_molecular_graphics 'Bruker SHELXTL'
_computing_publication_material 'Bruker SHELXTL'
_computing_structure_refinement 'SHELXL-97 (Sheldrick, 1997)'
_computing_structure_solution 'SHELXS-97 (Sheldrick, 1990)'
_diffrn_ambient_temperature 296(2)
_diffrn_detector_area_resol_mean 8
_diffrn_measured_fraction_theta_full 0.943
_diffrn_measured_fraction_theta_max 0.943
_diffrn_measurement_device_type 'Bruker APEX-2 CCD area detector'
_diffrn_measurement_method '/w scans'
_diffrn_radiation_monochromator graphite
_diffrn_radiation_source 'fine-focus sealed tube'
_diffrn_radiation_type MoK\a
_diffrn_radiation_wavelength 0.71073
_diffrn_reflns_av_R_equivalents 0.1213
_diffrn_reflns_av_sigmaI/netI 0.1903
_diffrn_reflns_limit_h_max 12
_diffrn_reflns_limit_h_min -13
_diffrn_reflns_limit_k_max 17
_diffrn_reflns_limit_k_min -17
_diffrn_reflns_limit_l_max 22
_diffrn_reflns_limit_l_min -21
_diffrn_reflns_number 21738
_diffrn_reflns_theta_full 26.00
_diffrn_reflns_theta_max 26.00
_diffrn_reflns_theta_min 1.80
_diffrn_standards_decay_% 0
_exptl_absorpt_coefficient_mu 0.082
_exptl_absorpt_correction_T_max 1.0000
_exptl_absorpt_correction_T_min 0.521101
_exptl_absorpt_correction_type multi-scan
_exptl_absorpt_process_details 'SADABS v.2.03 (Bruker, 2001), R(int)=0.3196 before correction'
_exptl_crystal_colour Colourless
_exptl_crystal_density_diffrn 1.118
_exptl_crystal_density_meas ?
_exptl_crystal_density_method 'not measured'
_exptl_crystal_description Plate
_exptl_crystal_F_000 1032
_exptl_crystal_size_max 0.32
_exptl_crystal_size_mid 0.26
_exptl_crystal_size_min 0.14
_refine_diff_density_max 0.111
_refine_diff_density_min -0.159
_refine_diff_density_rms 0.034
_refine_ls_abs_structure_details 'Flack H D (1983), Acta Cryst. A39, 876-881'
_refine_ls_abs_structure_Flack 0.3(10)
_refine_ls_extinction_method none
_refine_ls_goodness_of_fit_ref 0.920
_refine_ls_hydrogen_treatment mixed
_refine_ls_matrix_type full
_refine_ls_number_parameters 359
_refine_ls_number_reflns 5000
_refine_ls_number_restraints 0
_refine_ls_restrained_S_all 0.920
_refine_ls_R_factor_all 0.1266
_refine_ls_R_factor_gt 0.0504
_refine_ls_shift/su_max 0.001
_refine_ls_shift/su_mean 0.000
_refine_ls_structure_factor_coef Fsqd
_refine_ls_weighting_details 'calc w=1/[\s^2^(Fo^2^)+(0.0000P)^2^+0.0000P] where P=(Fo^2^+2Fc^2^)/3'
_refine_ls_weighting_scheme calc
_refine_ls_wR_factor_gt 0.0828
_refine_ls_wR_factor_ref 0.0919
_reflns_number_gt 3144
_reflns_number_total 5000
_reflns_threshold_expression I>2\s(I)
_cod_data_source_file C0CE00143K.TXT
_cod_data_source_block dh2_0m
_cod_depositor_comments
;
The following automatic conversions were performed:
'_symmetry_cell_setting' value 'Orthorhombic' changed to 'orthorhombic'
according to '/home/saulius/struct/CIF-dictionaries/cif_core.dic'
dictionary named 'cif_core.dic' version 2.4.1 from 2010-06-29.

Automatic conversion script
Id: cif_fix_enum 1555 2011-01-17 13:19:09Z saulius 

The following automatic conversions were performed:

'_exptl_crystal_density_meas' value 'not measured' was changed to '?'
- the value is perceived as not measured.

Automatic conversion script
Id: cif_fix_values 3008 2015-01-20 13:52:24Z robertas 
;
_cod_original_cell_volume 2848(4)
_cod_original_sg_symbol_H-M P2(1)2(1)2(1)
_cod_database_code 7205170

loop_
_symmetry_equiv_pos_as_xyz
'x, y, z'
'-x+1/2, -y, z+1/2'
'-x, y+1/2, -z+1/2'
'x+1/2, -y+1/2, -z'

loop_
_atom_site_label
_atom_site_type_symbol
_atom_site_fract_x
_atom_site_fract_y
_atom_site_fract_z
_atom_site_U_iso_or_equiv
_atom_site_adp_type
_atom_site_occupancy
_atom_site_symmetry_multiplicity
_atom_site_calc_flag
_atom_site_refinement_flags
_atom_site_disorder_assembly
_atom_site_disorder_group
N2 N 0.56371(18) 0.59448(16) -0.00467(10) 0.0448(5) Uani 1 1 d . . .
O5 O 0.83238(17) 0.46567(13) 0.21008(9) 0.0653(5) Uani 1 1 d . . .
N1 N 0.7917(2) 0.61485(16) 0.21439(11) 0.0520(6) Uani 1 1 d . . .
O7 O 0.39973(14) 0.67585(14) -0.04581(9) 0.0594(5) Uani 1 1 d . . .
O6 O 0.54736(13) 0.67170(12) 0.16050(8) 0.0539(4) Uani 1 1 d . . .
N3 N 0.65893(16) 0.74458(14) 0.07138(9) 0.0380(4) Uani 1 1 d . . .
O4 O 0.78926(17) 0.54416(14) 0.10257(8) 0.0645(5) Uani 1 1 d . . .
O3 O 0.73181(17) 0.47238(16) -0.05076(10) 0.0779(6) Uani 1 1 d . . .
C9 C 0.76237(19) 0.70657(16) 0.18706(11) 0.0409(6) Uani 1 1 d . . .
O2 O 0.5689(2) 1.13672(16) 0.20923(12) 0.0873(8) Uani 1 1 d . . .
C11 C 0.49938(19) 0.67295(18) -0.01148(10) 0.0405(5) Uani 1 1 d . . .
C12 C 0.8039(2) 0.54151(19) 0.16936(12) 0.0504(6) Uani 1 1 d . . .
C13 C 0.7368(2) 0.76944(19) 0.25503(11) 0.0478(6) Uani 1 1 d . . .
O1 O 0.59891(19) 0.41031(16) -0.13167(9) 0.0879(7) Uani 1 1 d . . .
C15 C 0.64604(18) 0.70502(15) 0.13819(10) 0.0369(5) Uani 1 1 d . . .
C16 C 0.6912(2) 0.86522(17) 0.23786(10) 0.0445(6) Uani 1 1 d . . .
C17 C 0.8677(3) 0.3775(2) 0.17501(15) 0.0667(8) Uani 1 1 d . . .
C18 C 0.6195(3) 0.4575(2) -0.07833(12) 0.0560(7) Uani 1 1 d . . .
C19 C 0.4679(2) 0.4441(2) 0.03038(13) 0.0562(7) Uani 1 1 d . . .
C20 C 0.5193(2) 0.50585(17) -0.03322(11) 0.0465(6) Uani 1 1 d . . .
C21 C 0.6059(3) 1.0463(2) 0.21786(12) 0.0593(7) Uani 1 1 d . . .
C22 C 0.7632(3) 0.9309(2) 0.20279(14) 0.0634(8) Uani 1 1 d . . .
C23 C 0.3493(3) 0.4873(2) 0.06120(16) 0.0799(10) Uani 1 1 d . . .
H23A H 0.3176 0.4495 0.1004 0.120 Uiso 1 1 calc R . .
H23B H 0.2890 0.4918 0.0225 0.120 Uiso 1 1 calc R . .
H23C H 0.3671 0.5476 0.0800 0.120 Uiso 1 1 calc R . .
C24 C 0.55485(19) 0.76254(17) 0.01916(11) 0.0442(6) Uani 1 1 d . . .
C25 C 0.7222(3) 1.0203(2) 0.19244(16) 0.0718(9) Uani 1 1 d . . .
C26 C 0.4547(2) 0.8210(2) 0.05605(15) 0.0723(8) Uani 1 1 d . . .
H26A H 0.4217 0.7885 0.0978 0.108 Uiso 1 1 calc R . .
H26B H 0.3900 0.8331 0.0212 0.108 Uiso 1 1 calc R . .
H26C H 0.4898 0.8782 0.0724 0.108 Uiso 1 1 calc R . .
C27 C 0.8898(3) 0.3159(3) 0.2427(2) 0.0970(11) Uani 1 1 d . . .
H27A H 0.9571 0.3401 0.2712 0.145 Uiso 1 1 calc R . .
H27B H 0.9095 0.2547 0.2266 0.145 Uiso 1 1 calc R . .
H27C H 0.8167 0.3143 0.2726 0.145 Uiso 1 1 calc R . .
C28 C 0.5733(2) 0.8922(2) 0.25961(14) 0.0575(7) Uani 1 1 d . . .
C29 C 0.6102(3) 0.8136(2) -0.04816(14) 0.0754(9) Uani 1 1 d . . .
H29A H 0.6463 0.8705 -0.0321 0.113 Uiso 1 1 calc R . .
H29B H 0.5462 0.8261 -0.0835 0.113 Uiso 1 1 calc R . .
H29C H 0.6725 0.7760 -0.0707 0.113 Uiso 1 1 calc R . .
C30 C 0.7616(3) 0.3399(2) 0.1279(2) 0.0874(10) Uani 1 1 d . . .
H30A H 0.7501 0.3787 0.0854 0.131 Uiso 1 1 calc R . .
H30B H 0.6873 0.3390 0.1567 0.131 Uiso 1 1 calc R . .
H30C H 0.7810 0.2786 0.1119 0.131 Uiso 1 1 calc R . .
C31 C 0.5311(3) 0.9816(2) 0.25052(15) 0.0657(8) Uani 1 1 d . . .
C32 C 0.4459(4) 0.3451(2) 0.00650(19) 0.1084(13) Uani 1 1 d . . .
H32A H 0.4146 0.3104 0.0476 0.163 Uiso 1 1 calc R . .
H32B H 0.5222 0.3186 -0.0100 0.163 Uiso 1 1 calc R . .
H32C H 0.3871 0.3440 -0.0332 0.163 Uiso 1 1 calc R . .
C33 C 0.9855(3) 0.3914(2) 0.13096(19) 0.0919(10) Uani 1 1 d . . .
H33A H 0.9685 0.4290 0.0885 0.138 Uiso 1 1 calc R . .
H33B H 1.0166 0.3327 0.1151 0.138 Uiso 1 1 calc R . .
H33C H 1.0460 0.4212 0.1615 0.138 Uiso 1 1 calc R . .
C34 C 0.8358(3) 0.4277(3) -0.08762(18) 0.0972(12) Uani 1 1 d . . .
H34A H 0.9111 0.4441 -0.0629 0.146 Uiso 1 1 calc R . .
H34B H 0.8395 0.4475 -0.1382 0.146 Uiso 1 1 calc R . .
H34C H 0.8252 0.3622 -0.0859 0.146 Uiso 1 1 calc R . .
H9 H 0.8283(17) 0.7366(14) 0.1569(10) 0.029(5) Uiso 1 1 d . . .
H333 H 0.735(2) 0.7645(16) 0.0597(11) 0.042(6) Uiso 1 1 d . . .
H31 H 0.451(3) 1.000(2) 0.2598(16) 0.096(10) Uiso 1 1 d . . .
H13B H 0.817(2) 0.7677(17) 0.2825(13) 0.063(7) Uiso 1 1 d . . .
H13A H 0.666(2) 0.7358(17) 0.2843(12) 0.059(7) Uiso 1 1 d . . .
H22 H 0.836(2) 0.9150(19) 0.1829(13) 0.067(8) Uiso 1 1 d . . .
H20 H 0.451(2) 0.5188(17) -0.0658(11) 0.052(6) Uiso 1 1 d . . .
H222 H 0.623(2) 0.5940(19) 0.0194(13) 0.057(8) Uiso 1 1 d . . .
H28 H 0.526(3) 0.846(2) 0.2887(15) 0.087(9) Uiso 1 1 d . . .
H19 H 0.527(2) 0.4518(17) 0.0714(11) 0.055(6) Uiso 1 1 d . . .
H111 H 0.810(2) 0.6108(18) 0.2555(14) 0.056(8) Uiso 1 1 d . . .
H25 H 0.771(3) 1.066(3) 0.1699(17) 0.100(11) Uiso 1 1 d . . .
H2 H 0.532(3) 1.151(2) 0.2420(15) 0.074(10) Uiso 1 1 d . . .

loop_
_atom_site_aniso_label
_atom_site_aniso_U_11
_atom_site_aniso_U_22
_atom_site_aniso_U_33
_atom_site_aniso_U_23
_atom_site_aniso_U_13
_atom_site_aniso_U_12
N2 0.0416(10) 0.0454(16) 0.0476(10) -0.0062(9) -0.0121(9) 0.0039(11)
O5 0.0892(13) 0.0424(12) 0.0644(9) 0.0070(9) -0.0040(9) 0.0163(10)
N1 0.0720(13) 0.0434(15) 0.0405(9) 0.0034(10) -0.0059(9) 0.0137(11)
O7 0.0487(9) 0.0585(13) 0.0710(10) -0.0063(9) -0.0219(8) 0.0045(9)
O6 0.0469(9) 0.0579(12) 0.0569(9) 0.0018(8) 0.0051(7) -0.0136(9)
N3 0.0320(9) 0.0374(13) 0.0447(9) 0.0037(8) -0.0034(7) -0.0019(9)
O4 0.0865(12) 0.0572(14) 0.0500(8) -0.0039(9) -0.0093(8) 0.0190(10)
O3 0.0680(12) 0.0924(18) 0.0733(11) -0.0370(11) 0.0004(9) 0.0202(12)
C9 0.0421(12) 0.0399(17) 0.0408(10) 0.0035(10) -0.0004(9) -0.0002(11)
O2 0.1212(18) 0.0604(17) 0.0803(13) 0.0109(11) 0.0386(13) 0.0337(14)
C11 0.0361(10) 0.0438(17) 0.0418(10) 0.0012(10) -0.0022(9) 0.0039(12)
C12 0.0538(14) 0.0440(18) 0.0532(13) 0.0044(13) -0.0004(10) 0.0086(13)
C13 0.0589(15) 0.0452(18) 0.0393(10) -0.0026(10) -0.0012(11) 0.0014(13)
O1 0.0979(14) 0.1045(19) 0.0613(10) -0.0423(12) 0.0066(10) -0.0007(14)
C15 0.0402(11) 0.0290(15) 0.0416(10) -0.0037(10) 0.0038(8) -0.0024(10)
C16 0.0535(13) 0.0418(16) 0.0383(10) -0.0069(10) 0.0005(10) 0.0019(13)
C17 0.0645(17) 0.0418(19) 0.0940(19) -0.0019(16) -0.0076(14) 0.0184(14)
C18 0.0719(17) 0.0526(19) 0.0435(11) -0.0041(13) 0.0034(11) 0.0071(15)
C19 0.0631(16) 0.0487(19) 0.0569(13) -0.0028(12) -0.0050(12) -0.0013(14)
C20 0.0519(13) 0.0417(17) 0.0458(11) -0.0072(10) -0.0113(10) 0.0026(12)
C21 0.0825(18) 0.043(2) 0.0522(12) -0.0011(13) 0.0155(13) 0.0178(16)
C22 0.0628(17) 0.056(2) 0.0718(16) 0.0074(14) 0.0294(14) 0.0139(16)
C23 0.0619(17) 0.095(3) 0.0830(18) 0.0141(17) 0.0102(14) 0.0016(18)
C24 0.0404(11) 0.0394(16) 0.0529(11) 0.0085(11) -0.0126(10) 0.0042(12)
C25 0.086(2) 0.048(2) 0.0818(17) 0.0130(15) 0.0341(16) 0.0093(18)
C26 0.0619(16) 0.055(2) 0.1002(19) -0.0233(16) -0.0280(14) 0.0262(16)
C27 0.097(2) 0.061(2) 0.132(3) 0.032(2) -0.013(2) 0.019(2)
C28 0.0587(16) 0.046(2) 0.0675(15) -0.0035(14) 0.0106(12) -0.0026(15)
C29 0.0756(17) 0.078(2) 0.0723(15) 0.0344(15) -0.0282(14) -0.0197(18)
C30 0.083(2) 0.056(3) 0.123(3) -0.019(2) -0.0157(18) 0.0053(19)
C31 0.0591(17) 0.063(2) 0.0753(16) -0.0023(14) 0.0160(14) 0.0129(17)
C32 0.155(4) 0.058(3) 0.112(3) -0.009(2) 0.026(3) -0.029(3)
C33 0.0699(19) 0.084(3) 0.122(3) -0.001(2) 0.0028(18) 0.0203(19)
C34 0.078(2) 0.113(3) 0.101(2) -0.036(2) 0.0141(17) 0.024(2)

loop_
_atom_type_symbol
_atom_type_description
_atom_type_scat_dispersion_real
_atom_type_scat_dispersion_imag
_atom_type_scat_source
C C 0.0033 0.0016 'International Tables Vol C Tables 4.2.6.8 and 6.1.1.4'
H H 0.0000 0.0000 'International Tables Vol C Tables 4.2.6.8 and 6.1.1.4'
N N 0.0061 0.0033 'International Tables Vol C Tables 4.2.6.8 and 6.1.1.4'
O O 0.0106 0.0060 'International Tables Vol C Tables 4.2.6.8 and 6.1.1.4'

loop_
_geom_angle_atom_site_label_1
_geom_angle_atom_site_label_2
_geom_angle_atom_site_label_3
_geom_angle
_geom_angle_site_symmetry_1
_geom_angle_site_symmetry_3
_geom_angle_publ_flag
C11 N2 C20 122.9(2) . . ?
C11 N2 H222 119(2) . . ?
C20 N2 H222 117(2) . . ?
C12 O5 C17 121.89(19) . . ?
C12 N1 C9 122.7(2) . . ?
C12 N1 H111 120(2) . . ?
C9 N1 H111 117(2) . . ?
C15 N3 C24 124.31(18) . . ?
C15 N3 H333 116.4(13) . . ?
C24 N3 H333 119.2(13) . . ?
C18 O3 C34 117.5(2) . . ?
N1 C9 C15 111.08(19) . . ?
N1 C9 C13 107.95(18) . . ?
C15 C9 C13 108.43(18) . . ?
N1 C9 H9 115.4(11) . . ?
C15 C9 H9 106.2(10) . . ?
C13 C9 H9 107.6(11) . . ?
C21 O2 H2 110(2) . . ?
O7 C11 N2 121.6(2) . . ?
O7 C11 C24 119.3(2) . . ?
N2 C11 C24 118.90(18) . . ?
O4 C12 N1 124.1(3) . . ?
O4 C12 O5 126.2(3) . . ?
N1 C12 O5 109.6(2) . . ?
C16 C13 C9 115.93(18) . . ?
C16 C13 H13B 114.2(15) . . ?
C9 C13 H13B 102.8(14) . . ?
C16 C13 H13A 107.1(13) . . ?
C9 C13 H13A 104.7(13) . . ?
H13B C13 H13A 112.0(18) . . ?
O6 C15 N3 123.23(18) . . ?
O6 C15 C9 121.66(18) . . ?
N3 C15 C9 115.08(18) . . ?
C22 C16 C28 116.8(3) . . ?
C22 C16 C13 123.0(2) . . ?
C28 C16 C13 120.2(2) . . ?
O5 C17 C33 109.1(2) . . ?
O5 C17 C30 110.7(2) . . ?
C33 C17 C30 112.8(3) . . ?
O5 C17 C27 101.8(2) . . ?
C33 C17 C27 111.3(3) . . ?
C30 C17 C27 110.7(3) . . ?
O1 C18 O3 124.1(2) . . ?
O1 C18 C20 123.9(2) . . ?
O3 C18 C20 112.0(2) . . ?
C32 C19 C23 111.0(3) . . ?
C32 C19 C20 113.0(2) . . ?
C23 C19 C20 109.3(2) . . ?
C32 C19 H19 115.0(15) . . ?
C23 C19 H19 103.0(13) . . ?
C20 C19 H19 105.0(13) . . ?
N2 C20 C18 111.0(2) . . ?
N2 C20 C19 111.24(19) . . ?
C18 C20 C19 112.5(2) . . ?
N2 C20 H20 107.1(15) . . ?
C18 C20 H20 108.1(13) . . ?
C19 C20 H20 106.6(13) . . ?
C31 C21 O2 121.8(3) . . ?
C31 C21 C25 119.3(3) . . ?
O2 C21 C25 118.9(3) . . ?
C25 C22 C16 121.7(3) . . ?
C25 C22 H22 118.0(18) . . ?
C16 C22 H22 120.1(18) . . ?
C19 C23 H23A 109.5 . . ?
C19 C23 H23B 109.5 . . ?
H23A C23 H23B 109.5 . . ?
C19 C23 H23C 109.5 . . ?
H23A C23 H23C 109.5 . . ?
H23B C23 H23C 109.5 . . ?
N3 C24 C26 110.90(18) . . ?
N3 C24 C11 112.03(19) . . ?
C26 C24 C11 110.5(2) . . ?
N3 C24 C29 106.75(19) . . ?
C26 C24 C29 110.6(2) . . ?
C11 C24 C29 105.95(19) . . ?
C22 C25 C21 120.1(3) . . ?
C22 C25 H25 123(2) . . ?
C21 C25 H25 117(2) . . ?
C24 C26 H26A 109.5 . . ?
C24 C26 H26B 109.5 . . ?
H26A C26 H26B 109.5 . . ?
C24 C26 H26C 109.5 . . ?
H26A C26 H26C 109.5 . . ?
H26B C26 H26C 109.5 . . ?
C17 C27 H27A 109.5 . . ?
C17 C27 H27B 109.5 . . ?
H27A C27 H27B 109.5 . . ?
C17 C27 H27C 109.5 . . ?
H27A C27 H27C 109.5 . . ?
H27B C27 H27C 109.5 . . ?
C31 C28 C16 122.2(3) . . ?
C31 C28 H28 121.8(17) . . ?
C16 C28 H28 115.3(17) . . ?
C24 C29 H29A 109.5 . . ?
C24 C29 H29B 109.5 . . ?
H29A C29 H29B 109.5 . . ?
C24 C29 H29C 109.5 . . ?
H29A C29 H29C 109.5 . . ?
H29B C29 H29C 109.5 . . ?
C17 C30 H30A 109.5 . . ?
C17 C30 H30B 109.5 . . ?
H30A C30 H30B 109.5 . . ?
C17 C30 H30C 109.5 . . ?
H30A C30 H30C 109.5 . . ?
H30B C30 H30C 109.5 . . ?
C21 C31 C28 119.8(3) . . ?
C21 C31 H31 116(2) . . ?
C28 C31 H31 124(2) . . ?
C19 C32 H32A 109.5 . . ?
C19 C32 H32B 109.5 . . ?
H32A C32 H32B 109.5 . . ?
C19 C32 H32C 109.5 . . ?
H32A C32 H32C 109.5 . . ?
H32B C32 H32C 109.5 . . ?
C17 C33 H33A 109.5 . . ?
C17 C33 H33B 109.5 . . ?
H33A C33 H33B 109.5 . . ?
C17 C33 H33C 109.5 . . ?
H33A C33 H33C 109.5 . . ?
H33B C33 H33C 109.5 . . ?
O3 C34 H34A 109.5 . . ?
O3 C34 H34B 109.5 . . ?
H34A C34 H34B 109.5 . . ?
O3 C34 H34C 109.5 . . ?
H34A C34 H34C 109.5 . . ?
H34B C34 H34C 109.5 . . ?

loop_
_geom_bond_atom_site_label_1
_geom_bond_atom_site_label_2
_geom_bond_distance
_geom_bond_site_symmetry_2
_geom_bond_publ_flag
N2 C11 1.342(3) . ?
N2 C20 1.469(3) . ?
N2 H222 0.77(3) . ?
O5 C12 1.361(3) . ?
O5 C17 1.481(3) . ?
N1 C12 1.348(3) . ?
N1 C9 1.457(3) . ?
N1 H111 0.77(2) . ?
O7 C11 1.246(3) . ?
O6 C15 1.241(2) . ?
N3 C15 1.345(3) . ?
N3 C24 1.494(3) . ?
N3 H333 0.90(2) . ?
O4 C12 1.219(3) . ?
O3 C18 1.334(3) . ?
O3 C34 1.462(3) . ?
C9 C15 1.540(3) . ?
C9 C13 1.556(3) . ?
C9 H9 0.999(19) . ?
O2 C21 1.383(3) . ?
O2 H2 0.74(3) . ?
C11 C24 1.537(4) . ?
C13 C16 1.510(4) . ?
C13 H13B 1.01(3) . ?
C13 H13A 1.05(2) . ?
O1 C18 1.204(3) . ?
C16 C22 1.387(4) . ?
C16 C28 1.393(4) . ?
C17 C33 1.519(4) . ?
C17 C30 1.531(4) . ?
C17 C27 1.535(4) . ?
C18 C20 1.529(3) . ?
C19 C32 1.521(5) . ?
C19 C23 1.536(4) . ?
C19 C20 1.561(4) . ?
C19 H19 0.99(2) . ?
C20 H20 0.97(2) . ?
C21 C31 1.376(4) . ?
C21 C25 1.394(4) . ?
C22 C25 1.385(4) . ?
C22 H22 0.90(3) . ?
C23 H23A 0.9600 . ?
C23 H23B 0.9600 . ?
C23 H23C 0.9600 . ?
C24 C26 1.531(3) . ?
C24 C29 1.547(3) . ?
C25 H25 0.94(3) . ?
C26 H26A 0.9600 . ?
C26 H26B 0.9600 . ?
C26 H26C 0.9600 . ?
C27 H27A 0.9600 . ?
C27 H27B 0.9600 . ?
C27 H27C 0.9600 . ?
C28 C31 1.387(4) . ?
C28 H28 0.99(3) . ?
C29 H29A 0.9600 . ?
C29 H29B 0.9600 . ?
C29 H29C 0.9600 . ?
C30 H30A 0.9600 . ?
C30 H30B 0.9600 . ?
C30 H30C 0.9600 . ?
C31 H31 0.92(3) . ?
C32 H32A 0.9600 . ?
C32 H32B 0.9600 . ?
C32 H32C 0.9600 . ?
C33 H33A 0.9600 . ?
C33 H33B 0.9600 . ?
C33 H33C 0.9600 . ?
C34 H34A 0.9600 . ?
C34 H34B 0.9600 . ?
C34 H34C 0.9600 . ?

loop_
_geom_torsion_atom_site_label_1
_geom_torsion_atom_site_label_2
_geom_torsion_atom_site_label_3
_geom_torsion_atom_site_label_4
_geom_torsion
_geom_torsion_site_symmetry_1
_geom_torsion_site_symmetry_2
_geom_torsion_site_symmetry_3
_geom_torsion_site_symmetry_4
_geom_torsion_publ_flag
C12 N1 C9 C15 53.1(3) . . . . ?
C12 N1 C9 C13 171.8(2) . . . . ?
C20 N2 C11 O7 -3.4(3) . . . . ?
C20 N2 C11 C24 -179.00(18) . . . . ?
C9 N1 C12 O4 -1.7(4) . . . . ?
C9 N1 C12 O5 179.4(2) . . . . ?
C17 O5 C12 O4 9.4(4) . . . . ?
C17 O5 C12 N1 -171.8(2) . . . . ?
N1 C9 C13 C16 -173.6(2) . . . . ?
C15 C9 C13 C16 -53.2(3) . . . . ?
C24 N3 C15 O6 6.8(3) . . . . ?
C24 N3 C15 C9 -171.3(2) . . . . ?
N1 C9 C15 O6 53.9(3) . . . . ?
C13 C9 C15 O6 -64.6(3) . . . . ?
N1 C9 C15 N3 -128.0(2) . . . . ?
C13 C9 C15 N3 113.5(2) . . . . ?
C9 C13 C16 C22 -67.0(3) . . . . ?
C9 C13 C16 C28 115.3(2) . . . . ?
C12 O5 C17 C33 62.3(3) . . . . ?
C12 O5 C17 C30 -62.3(3) . . . . ?
C12 O5 C17 C27 -180.0(2) . . . . ?
C34 O3 C18 O1 -0.5(4) . . . . ?
C34 O3 C18 C20 178.3(3) . . . . ?
C11 N2 C20 C18 131.2(2) . . . . ?
C11 N2 C20 C19 -102.8(2) . . . . ?
O1 C18 C20 N2 -145.9(3) . . . . ?
O3 C18 C20 N2 35.3(3) . . . . ?
O1 C18 C20 C19 88.8(3) . . . . ?
O3 C18 C20 C19 -90.0(3) . . . . ?
C32 C19 C20 N2 -168.0(3) . . . . ?
C23 C19 C20 N2 67.9(3) . . . . ?
C32 C19 C20 C18 -42.8(3) . . . . ?
C23 C19 C20 C18 -167.0(2) . . . . ?
C28 C16 C22 C25 2.5(4) . . . . ?
C13 C16 C22 C25 -175.3(3) . . . . ?
C15 N3 C24 C26 56.3(3) . . . . ?
C15 N3 C24 C11 -67.7(3) . . . . ?
C15 N3 C24 C29 176.7(2) . . . . ?
O7 C11 C24 N3 168.22(18) . . . . ?
N2 C11 C24 N3 -16.1(3) . . . . ?
O7 C11 C24 C26 44.0(3) . . . . ?
N2 C11 C24 C26 -140.3(2) . . . . ?
O7 C11 C24 C29 -75.8(2) . . . . ?
N2 C11 C24 C29 100.0(2) . . . . ?
C16 C22 C25 C21 0.3(5) . . . . ?
C31 C21 C25 C22 -2.6(4) . . . . ?
O2 C21 C25 C22 177.7(3) . . . . ?
C22 C16 C28 C31 -3.3(4) . . . . ?
C13 C16 C28 C31 174.6(2) . . . . ?
O2 C21 C31 C28 -178.4(2) . . . . ?
C25 C21 C31 C28 1.8(4) . . . . ?
C16 C28 C31 C21 1.2(4) . . . . ?

loop_
_cod_related_entry_id
_cod_related_entry_database
_cod_related_entry_code
1 ChemSpider 30653721
